data_7207919
loop_
_publ_author_name
'Sarkar, Arindam'
'Pal, Sushanta K.'
'Itkis, Mikhail E.'
'Tham, Fook S.'
'Haddon, Robert C.'

_publ_section_title
;
 Sulfur and selenium substituted spiro-biphenalenyl-boron neutral radicals
;
_journal_issue 17
_journal_name_full 'Journal of Materials Chemistry'
_journal_page_first 8245
_journal_paper_doi 10.1039/c2jm16001c
_journal_volume 22
_journal_year 2012
_chemical_formula_sum 'C38 H38 B O4 S4'
_chemical_formula_weight 697.73
_chemical_name_systematic
;
?
;
_space_group_IT_number 15
_symmetry_cell_setting monoclinic
_symmetry_space_group_name_Hall '-C 2yc'
_symmetry_space_group_name_H-M 'C 1 2/c 1'
_atom_sites_solution_hydrogens geom
_atom_sites_solution_primary direct
_atom_sites_solution_secondary difmap
_audit_creation_method SHELXL-97
_cell_angle_alpha 90.00
_cell_angle_beta 116.7509(4)
_cell_angle_gamma 90.00
_cell_formula_units_Z 12
_cell_length_a 27.3177(7)
_cell_length_b 21.9323(6)
_cell_length_c 18.5580(5)
_cell_measurement_reflns_used 9752
_cell_measurement_temperature 100(2)
_cell_measurement_theta_max 31.67
_cell_measurement_theta_min 2.23
_cell_volume 9928.8(5)
_computing_cell_refinement 'Bruker SAINT'
_computing_data_collection 'Bruker APEX2'
_computing_data_reduction 'Bruker SAINT'
_computing_molecular_graphics 'Bruker SHELXTL'
_computing_publication_material 'Bruker SHELXTL'
_computing_structure_refinement 'SHELXL-97 (Sheldrick, 2008)'
_computing_structure_solution 'SHELXS-97 (Sheldrick, 2008)'
_diffrn_ambient_temperature 100(2)
_diffrn_measured_fraction_theta_full 0.995
_diffrn_measured_fraction_theta_max 0.995
_diffrn_measurement_device_type 'Bruker APEX-II CCD'
_diffrn_measurement_method '\f and \w scans'
_diffrn_radiation_monochromator graphite
_diffrn_radiation_source 'Normal-focus sealed tube'
_diffrn_radiation_type MoK\a
_diffrn_radiation_wavelength 0.71073
_diffrn_reflns_av_R_equivalents 0.0376
_diffrn_reflns_av_sigmaI/netI 0.0275
_diffrn_reflns_limit_h_max 38
_diffrn_reflns_limit_h_min -38
_diffrn_reflns_limit_k_max 30
_diffrn_reflns_limit_k_min -30
_diffrn_reflns_limit_l_max 26
_diffrn_reflns_limit_l_min -26
_diffrn_reflns_number 76838
_diffrn_reflns_theta_full 30.03
_diffrn_reflns_theta_max 30.03
_diffrn_reflns_theta_min 2.00
_exptl_absorpt_coefficient_mu 0.329
_exptl_absorpt_correction_T_max 0.9287
_exptl_absorpt_correction_T_min 0.8820
_exptl_absorpt_correction_type multi-scan
_exptl_absorpt_process_details 'Bruker SADABS'
_exptl_crystal_colour black
_exptl_crystal_density_diffrn 1.400
_exptl_crystal_density_meas ?
_exptl_crystal_density_method 'not measured'
_exptl_crystal_description 'prism frag'
_exptl_crystal_F_000 4404
_exptl_crystal_size_max 0.39
_exptl_crystal_size_mid 0.33
_exptl_crystal_size_min 0.23
_refine_diff_density_max 0.507
_refine_diff_density_min -0.250
_refine_diff_density_rms 0.059
_refine_ls_extinction_method none
_refine_ls_goodness_of_fit_ref 1.012
_refine_ls_hydrogen_treatment constr
_refine_ls_matrix_type full
_refine_ls_number_parameters 642
_refine_ls_number_reflns 14455
_refine_ls_number_restraints 0
_refine_ls_restrained_S_all 1.012
_refine_ls_R_factor_all 0.0389
_refine_ls_R_factor_gt 0.0297
_refine_ls_shift/su_max 0.003
_refine_ls_shift/su_mean 0.000
_refine_ls_structure_factor_coef Fsqd
_refine_ls_weighting_details 'calc w=1/[\s^2^(Fo^2^)+(0.0562P)^2^+0.0000P] where P=(Fo^2^+2Fc^2^)/3'
_refine_ls_weighting_scheme calc
_refine_ls_wR_factor_gt 0.0819
_refine_ls_wR_factor_ref 0.0869
_reflns_number_gt 11858
_reflns_number_total 14455
_reflns_threshold_expression >2sigma(I)
_cod_data_source_file c2jm16001c.txt
_cod_data_source_block rh174_100k_0m
_cod_depositor_comments
;
The following automatic conversions were performed:

'_symmetry_cell_setting' value 'Monoclinic' changed to 'monoclinic'
according to /home/saulius/struct/CIF-dictionaries/cif_core.dic
dictionary named 'cif_core.dic' version 2.4.1 from 2010-06-29.

Automatic conversion script
Id: cif_fix_values 1715 2011-07-08 13:25:40Z adriana 

The following automatic conversions were performed:

'_exptl_crystal_density_meas' value 'not measured' was changed to '?'
- the value is perceived as not measured.

Automatic conversion script
Id: cif_fix_values 3008 2015-01-20 13:52:24Z robertas 
;
_cod_original_sg_symbol_H-M C2/c
_cod_database_code 7207919

loop_
_symmetry_equiv_pos_as_xyz
'x, y, z'
'-x, y, -z+1/2'
'x+1/2, y+1/2, z'
'-x+1/2, y+1/2, -z+1/2'
'-x, -y, -z'
'x, -y, z-1/2'
'-x+1/2, -y+1/2, -z'
'x+1/2, -y+1/2, z-1/2'

loop_
_atom_site_label
_atom_site_type_symbol
_atom_site_fract_x
_atom_site_fract_y
_atom_site_fract_z
_atom_site_U_iso_or_equiv
_atom_site_adp_type
_atom_site_occupancy
_atom_site_symmetry_multiplicity
_atom_site_calc_flag
_atom_site_refinement_flags
B1 B 0.16394(4) 0.50670(5) 0.25604(6) 0.0129(2) Uani 1 1 d .
O1 O 0.19979(3) 0.54402(3) 0.32463(4) 0.01377(14) Uani 1 1 d .
C1 C 0.21604(4) 0.52215(4) 0.39936(5) 0.01170(17) Uani 1 1 d .
C2 C 0.26022(4) 0.54978(4) 0.46343(5) 0.01329(18) Uani 1 1 d .
H2 H 0.2789 0.5826 0.4532 0.016 Uiso 1 1 calc R
C3 C 0.27717(4) 0.52977(4) 0.54206(5) 0.01272(17) Uani 1 1 d .
C3A C 0.24969(4) 0.47949(4) 0.55882(5) 0.01202(17) Uani 1 1 d .
C4 C 0.26397(4) 0.45880(4) 0.63762(6) 0.01573(19) Uani 1 1 d .
H4 H 0.2926 0.4785 0.6823 0.019 Uiso 1 1 calc R
C5 C 0.23667(4) 0.40991(4) 0.65068(6) 0.01668(19) Uani 1 1 d .
H5 H 0.2469 0.3965 0.7042 0.020 Uiso 1 1 calc R
C6 C 0.19463(4) 0.38045(4) 0.58645(6) 0.01520(18) Uani 1 1 d .
H6 H 0.1765 0.3470 0.5966 0.018 Uiso 1 1 calc R
C6A C 0.17837(4) 0.39952(4) 0.50625(5) 0.01199(17) Uani 1 1 d .
C7 C 0.13460(4) 0.37105(4) 0.43739(6) 0.01281(17) Uani 1 1 d .
C8 C 0.11739(4) 0.39451(4) 0.36054(5) 0.01286(17) Uani 1 1 d .
H8 H 0.0873 0.3764 0.3161 0.015 Uiso 1 1 calc R
C9 C 0.14418(4) 0.44488(4) 0.34803(5) 0.01168(17) Uani 1 1 d .
C9A C 0.18903(4) 0.47188(4) 0.41292(5) 0.01129(17) Uani 1 1 d .
C9B C 0.20592(4) 0.45035(4) 0.49287(5) 0.01115(17) Uani 1 1 d .
O9 O 0.12724(3) 0.46631(3) 0.27347(4) 0.01371(13) Uani 1 1 d .
S3 S 0.332862(10) 0.562005(11) 0.624624(14) 0.01528(6) Uani 1 1 d .
C1C C 0.35635(4) 0.62100(4) 0.57930(6) 0.01542(19) Uani 1 1 d .
H1A H 0.3702 0.6023 0.5435 0.018 Uiso 1 1 calc R
H1B H 0.3255 0.6483 0.5463 0.018 Uiso 1 1 calc R
C2C C 0.40179(4) 0.65763(4) 0.64524(6) 0.01645(19) Uani 1 1 d .
H2A H 0.4332 0.6305 0.6765 0.020 Uiso 1 1 calc R
H2B H 0.3883 0.6743 0.6826 0.020 Uiso 1 1 calc R
C3C C 0.42070(5) 0.70992(5) 0.60941(7) 0.0240(2) Uani 1 1 d .
H3A H 0.4361 0.6933 0.5750 0.036 Uiso 1 1 calc R
H3B H 0.4487 0.7339 0.6531 0.036 Uiso 1 1 calc R
H3C H 0.3894 0.7361 0.5771 0.036 Uiso 1 1 calc R
S7 S 0.106184(10) 0.304908(11) 0.456663(14) 0.01621(6) Uani 1 1 d .
C4C C 0.06007(4) 0.27588(5) 0.35769(6) 0.0200(2) Uani 1 1 d .
H4A H 0.0353 0.2458 0.3639 0.024 Uiso 1 1 calc R
H4B H 0.0372 0.3100 0.3249 0.024 Uiso 1 1 calc R
C5C C 0.08774(5) 0.24574(5) 0.31118(6) 0.0223(2) Uani 1 1 d .
H5A H 0.0596 0.2369 0.2556 0.027 Uiso 1 1 calc R
H5B H 0.1143 0.2748 0.3075 0.027 Uiso 1 1 calc R
C6C C 0.11752(6) 0.18702(5) 0.34975(7) 0.0325(3) Uani 1 1 d .
H6A H 0.1454 0.1954 0.4049 0.049 Uiso 1 1 calc R
H6B H 0.1352 0.1706 0.3182 0.049 Uiso 1 1 calc R
H6C H 0.0912 0.1572 0.3510 0.049 Uiso 1 1 calc R
O11 O 0.19930(3) 0.46739(3) 0.23456(4) 0.01352(13) Uani 1 1 d .
C11 C 0.18080(4) 0.44939(4) 0.15835(5) 0.01147(17) Uani 1 1 d .
C12 C 0.20625(4) 0.39996(4) 0.14071(5) 0.01284(18) Uani 1 1 d .
H12 H 0.2366 0.3803 0.1830 0.015 Uiso 1 1 calc R
C13 C 0.18744(4) 0.37978(4) 0.06223(5) 0.01268(17) Uani 1 1 d .
C13A C 0.14254(4) 0.40995(4) -0.00333(5) 0.01296(18) Uani 1 1 d .
C14 C 0.12349(4) 0.39331(4) -0.08481(6) 0.01669(19) Uani 1 1 d .
H14 H 0.1403 0.3603 -0.0983 0.020 Uiso 1 1 calc R
C15 C 0.08045(4) 0.42440(5) -0.14572(6) 0.0200(2) Uani 1 1 d .
H15 H 0.0681 0.4123 -0.2003 0.024 Uiso 1 1 calc R
C16 C 0.05522(4) 0.47310(5) -0.12767(6) 0.0173(2) Uani 1 1 d .
H16 H 0.0258 0.4939 -0.1700 0.021 Uiso 1 1 calc R
C16A C 0.07276(4) 0.49180(4) -0.04742(5) 0.01308(18) Uani 1 1 d .
C17 C 0.04827(4) 0.54265(4) -0.02594(5) 0.01295(18) Uani 1 1 d .
C18 C 0.06805(4) 0.56084(4) 0.05383(5) 0.01330(18) Uani 1 1 d .
H18 H 0.0521 0.5948 0.0670 0.016 Uiso 1 1 calc R
C19 C 0.11132(4) 0.52949(4) 0.11485(5) 0.01141(17) Uani 1 1 d .
C19A C 0.13590(4) 0.47911(4) 0.09652(5) 0.01135(17) Uani 1 1 d .
C19B C 0.11693(4) 0.46029(4) 0.01517(5) 0.01161(17) Uani 1 1 d .
O19 O 0.12931(3) 0.54785(3) 0.19136(4) 0.01325(13) Uani 1 1 d .
S13 S 0.215526(10) 0.315949(11) 0.036357(14) 0.01612(6) Uani 1 1 d .
C11C C 0.26532(4) 0.28579(5) 0.13234(6) 0.0192(2) Uani 1 1 d .
H11A H 0.2907 0.2587 0.1225 0.023 Uiso 1 1 calc R
H11B H 0.2872 0.3202 0.1661 0.023 Uiso 1 1 calc R
C12C C 0.24142(4) 0.25017(5) 0.17999(6) 0.0205(2) Uani 1 1 d .
H12A H 0.2706 0.2432 0.2354 0.025 Uiso 1 1 calc R
H12B H 0.2124 0.2749 0.1839 0.025 Uiso 1 1 calc R
C13C C 0.21728(5) 0.18890(5) 0.14146(7) 0.0271(2) Uani 1 1 d .
H13A H 0.1891 0.1954 0.0859 0.041 Uiso 1 1 calc R
H13B H 0.2008 0.1689 0.1726 0.041 Uiso 1 1 calc R
H13C H 0.2464 0.1630 0.1411 0.041 Uiso 1 1 calc R
S17 S -0.007240(10) 0.577617(11) -0.105260(14) 0.01673(6) Uani 1 1 d .
C14C C -0.02652(4) 0.63842(4) -0.05739(6) 0.01666(19) Uani 1 1 d .
H14A H -0.0396 0.6213 -0.0198 0.020 Uiso 1 1 calc R
H14B H 0.0054 0.6650 -0.0264 0.020 Uiso 1 1 calc R
C15C C -0.07200(4) 0.67475(5) -0.12370(6) 0.0212(2) Uani 1 1 d .
H15A H -0.0595 0.6884 -0.1635 0.025 Uiso 1 1 calc R
H15B H -0.1044 0.6482 -0.1520 0.025 Uiso 1 1 calc R
C16C C -0.08818(5) 0.73000(5) -0.08982(7) 0.0285(3) Uani 1 1 d .
H16A H -0.1046 0.7165 -0.0553 0.043 Uiso 1 1 calc R
H16B H -0.1148 0.7546 -0.1343 0.043 Uiso 1 1 calc R
H16C H -0.0556 0.7546 -0.0580 0.043 Uiso 1 1 calc R
B2 B 0.5000 0.49790(7) 0.2500 0.0112(3) Uani 1 2 d S
O21 O 0.46332(3) 0.53661(3) 0.18354(4) 0.01176(13) Uani 1 1 d .
C21 C 0.44611(4) 0.51764(4) 0.10724(5) 0.01041(17) Uani 1 1 d .
C22 C 0.40115(4) 0.54627(4) 0.04521(5) 0.01263(17) Uani 1 1 d .
H22 H 0.3821 0.5774 0.0578 0.015 Uiso 1 1 calc R
C23 C 0.38412(4) 0.52950(4) -0.03468(5) 0.01229(17) Uani 1 1 d .
C23A C 0.41219(4) 0.48206(4) -0.05531(5) 0.01161(17) Uani 1 1 d .
C24 C 0.39824(4) 0.46570(4) -0.13571(5) 0.01516(19) Uani 1 1 d .
H24 H 0.3692 0.4864 -0.1787 0.018 Uiso 1 1 calc R
C25 C 0.42644(4) 0.41981(4) -0.15276(6) 0.01615(19) Uani 1 1 d .
H25 H 0.4163 0.4092 -0.2073 0.019 Uiso 1 1 calc R
C26 C 0.46925(4) 0.38923(4) -0.09094(6) 0.01438(18) Uani 1 1 d .
H26 H 0.4880 0.3578 -0.1037 0.017 Uiso 1 1 calc R
C26A C 0.48523(4) 0.40412(4) -0.00942(5) 0.01157(17) Uani 1 1 d .
C27 C 0.53021(4) 0.37486(4) 0.05684(5) 0.01169(17) Uani 1 1 d .
C28 C 0.54653(4) 0.39378(4) 0.13554(5) 0.01187(17) Uani 1 1 d .
H28 H 0.5769 0.3747 0.1784 0.014 Uiso 1 1 calc R
C29 C 0.51851(4) 0.44093(4) 0.15228(5) 0.01059(17) Uani 1 1 d .
C29A C 0.47322(4) 0.46928(4) 0.08963(5) 0.01021(17) Uani 1 1 d .
C29B C 0.45658(4) 0.45163(4) 0.00818(5) 0.01036(16) Uani 1 1 d .
O29 O 0.53510(3) 0.45815(3) 0.22843(4) 0.01196(13) Uani 1 1 d .
S23 S 0.328152(10) 0.562994(11) -0.115268(14) 0.01605(6) Uani 1 1 d .
C21C C 0.30473(4) 0.62051(4) -0.06810(6) 0.01590(19) Uani 1 1 d .
H21A H 0.2892 0.6009 -0.0349 0.019 Uiso 1 1 calc R
H21B H 0.3358 0.6466 -0.0325 0.019 Uiso 1 1 calc R
C22C C 0.26109(4) 0.65897(5) -0.13416(6) 0.0183(2) Uani 1 1 d .
H22A H 0.2287 0.6332 -0.1662 0.022 Uiso 1 1 calc R
H22B H 0.2757 0.6745 -0.1708 0.022 Uiso 1 1 calc R
C23C C 0.24367(5) 0.71265(5) -0.09868(7) 0.0252(2) Uani 1 1 d .
H23A H 0.2270 0.6973 -0.0652 0.038 Uiso 1 1 calc R
H23B H 0.2170 0.7377 -0.1425 0.038 Uiso 1 1 calc R
H23C H 0.2759 0.7374 -0.0655 0.038 Uiso 1 1 calc R
S27 S 0.562724(10) 0.314937(11) 0.032214(14) 0.01535(6) Uani 1 1 d .
C24C C 0.60255(4) 0.27595(4) 0.12661(6) 0.01735(19) Uani 1 1 d .
H24A H 0.6287 0.2480 0.1198 0.021 Uiso 1 1 calc R
H24B H 0.6242 0.3064 0.1681 0.021 Uiso 1 1 calc R
C25C C 0.56801(5) 0.23948(5) 0.15665(6) 0.0239(2) Uani 1 1 d .
H25A H 0.5422 0.2133 0.1124 0.029 Uiso 1 1 calc R
H25B H 0.5461 0.2679 0.1720 0.029 Uiso 1 1 calc R
C26C C 0.60319(6) 0.19959(5) 0.22916(7) 0.0335(3) Uani 1 1 d .
H26A H 0.6235 0.1699 0.2134 0.050 Uiso 1 1 calc R
H26B H 0.5795 0.1780 0.2477 0.050 Uiso 1 1 calc R
H26C H 0.6291 0.2253 0.2729 0.050 Uiso 1 1 calc R

loop_
_atom_site_aniso_label
_atom_site_aniso_U_11
_atom_site_aniso_U_22
_atom_site_aniso_U_33
_atom_site_aniso_U_23
_atom_site_aniso_U_13
_atom_site_aniso_U_12
B1 0.0173(5) 0.0128(5) 0.0079(4) 0.0005(4) 0.0050(4) -0.0007(4)
O1 0.0192(3) 0.0138(3) 0.0076(3) 0.0006(2) 0.0054(3) -0.0025(3)
C1 0.0150(4) 0.0125(4) 0.0086(4) -0.0003(3) 0.0062(3) 0.0010(3)
C2 0.0157(4) 0.0135(4) 0.0105(4) -0.0002(3) 0.0057(4) -0.0016(3)
C3 0.0126(4) 0.0142(4) 0.0102(4) -0.0015(3) 0.0041(3) 0.0005(3)
C3A 0.0128(4) 0.0135(4) 0.0088(4) 0.0002(3) 0.0040(3) 0.0021(3)
C4 0.0169(5) 0.0179(5) 0.0102(4) 0.0010(3) 0.0041(4) 0.0007(4)
C5 0.0203(5) 0.0191(5) 0.0092(4) 0.0042(4) 0.0054(4) 0.0024(4)
C6 0.0189(5) 0.0146(4) 0.0126(4) 0.0036(3) 0.0076(4) 0.0011(4)
C6A 0.0138(4) 0.0121(4) 0.0101(4) 0.0012(3) 0.0054(3) 0.0015(3)
C7 0.0154(4) 0.0115(4) 0.0129(4) 0.0012(3) 0.0075(4) 0.0004(3)
C8 0.0142(4) 0.0133(4) 0.0102(4) -0.0008(3) 0.0047(3) -0.0014(3)
C9 0.0147(4) 0.0125(4) 0.0081(4) 0.0007(3) 0.0054(3) 0.0018(3)
C9A 0.0138(4) 0.0117(4) 0.0084(4) -0.0003(3) 0.0050(3) 0.0010(3)
C9B 0.0132(4) 0.0115(4) 0.0096(4) 0.0006(3) 0.0059(3) 0.0017(3)
O9 0.0174(3) 0.0158(3) 0.0065(3) 0.0014(2) 0.0042(3) -0.0025(3)
S3 0.01492(11) 0.01824(12) 0.01006(11) -0.00095(8) 0.00329(9) -0.00331(9)
C1C 0.0148(4) 0.0175(5) 0.0136(4) 0.0005(4) 0.0060(4) -0.0011(4)
C2C 0.0141(4) 0.0172(5) 0.0152(4) 0.0000(4) 0.0040(4) -0.0011(4)
C3C 0.0210(5) 0.0221(5) 0.0273(6) 0.0036(4) 0.0095(5) -0.0037(4)
S7 0.01983(12) 0.01512(12) 0.01269(11) 0.00205(8) 0.00644(9) -0.00421(9)
C4C 0.0195(5) 0.0197(5) 0.0161(5) 0.0016(4) 0.0039(4) -0.0068(4)
C5C 0.0312(6) 0.0172(5) 0.0143(5) -0.0002(4) 0.0065(4) -0.0045(4)
C6C 0.0495(8) 0.0186(5) 0.0252(6) 0.0018(4) 0.0130(6) 0.0022(5)
O11 0.0168(3) 0.0154(3) 0.0070(3) 0.0004(2) 0.0041(3) 0.0021(3)
C11 0.0138(4) 0.0122(4) 0.0082(4) -0.0001(3) 0.0047(3) -0.0020(3)
C12 0.0140(4) 0.0127(4) 0.0112(4) 0.0008(3) 0.0051(4) 0.0005(3)
C13 0.0149(4) 0.0113(4) 0.0125(4) -0.0003(3) 0.0067(4) -0.0007(3)
C13A 0.0157(4) 0.0117(4) 0.0120(4) -0.0011(3) 0.0068(4) -0.0022(3)
C14 0.0219(5) 0.0151(4) 0.0117(4) -0.0028(3) 0.0064(4) -0.0002(4)
C15 0.0270(5) 0.0181(5) 0.0110(4) -0.0047(4) 0.0050(4) -0.0014(4)
C16 0.0194(5) 0.0172(5) 0.0099(4) -0.0005(3) 0.0017(4) 0.0007(4)
C16A 0.0147(4) 0.0129(4) 0.0103(4) -0.0004(3) 0.0044(3) -0.0017(3)
C17 0.0124(4) 0.0143(4) 0.0101(4) 0.0021(3) 0.0033(3) -0.0003(3)
C18 0.0152(4) 0.0131(4) 0.0123(4) 0.0015(3) 0.0068(4) 0.0017(3)
C19 0.0146(4) 0.0126(4) 0.0074(4) 0.0007(3) 0.0052(3) -0.0017(3)
C19A 0.0133(4) 0.0116(4) 0.0093(4) 0.0008(3) 0.0052(3) -0.0009(3)
C19B 0.0128(4) 0.0123(4) 0.0089(4) 0.0005(3) 0.0041(3) -0.0016(3)
O19 0.0186(3) 0.0133(3) 0.0075(3) 0.0006(2) 0.0057(3) 0.0022(3)
S13 0.02012(12) 0.01428(11) 0.01466(11) -0.00146(9) 0.00844(10) 0.00270(9)
C11C 0.0181(5) 0.0188(5) 0.0182(5) -0.0007(4) 0.0059(4) 0.0046(4)
C12C 0.0261(5) 0.0164(5) 0.0161(5) -0.0005(4) 0.0071(4) 0.0037(4)
C13C 0.0374(7) 0.0156(5) 0.0237(6) -0.0012(4) 0.0096(5) 0.0011(4)
S17 0.01579(12) 0.01874(12) 0.01152(11) 0.00228(9) 0.00247(9) 0.00333(9)
C14C 0.0153(4) 0.0179(5) 0.0168(5) 0.0030(4) 0.0072(4) 0.0024(4)
C15C 0.0172(5) 0.0216(5) 0.0234(5) 0.0067(4) 0.0077(4) 0.0044(4)
C16C 0.0216(5) 0.0219(6) 0.0410(7) 0.0027(5) 0.0132(5) 0.0039(4)
B2 0.0149(7) 0.0120(6) 0.0081(6) 0.000 0.0063(5) 0.000
O21 0.0151(3) 0.0133(3) 0.0063(3) 0.0002(2) 0.0043(2) 0.0020(2)
C21 0.0132(4) 0.0111(4) 0.0079(4) 0.0000(3) 0.0057(3) -0.0011(3)
C22 0.0139(4) 0.0135(4) 0.0104(4) 0.0010(3) 0.0054(4) 0.0017(3)
C23 0.0120(4) 0.0134(4) 0.0102(4) 0.0011(3) 0.0039(3) -0.0003(3)
C23A 0.0128(4) 0.0125(4) 0.0083(4) -0.0003(3) 0.0037(3) -0.0017(3)
C24 0.0168(5) 0.0174(5) 0.0087(4) -0.0005(3) 0.0034(4) -0.0007(4)
C25 0.0210(5) 0.0177(5) 0.0086(4) -0.0033(3) 0.0057(4) -0.0027(4)
C26 0.0192(5) 0.0133(4) 0.0111(4) -0.0026(3) 0.0072(4) -0.0010(4)
C26A 0.0141(4) 0.0111(4) 0.0098(4) -0.0008(3) 0.0056(3) -0.0020(3)
C27 0.0150(4) 0.0101(4) 0.0114(4) -0.0005(3) 0.0071(4) -0.0001(3)
C28 0.0137(4) 0.0122(4) 0.0096(4) 0.0010(3) 0.0051(3) 0.0012(3)
C29 0.0133(4) 0.0109(4) 0.0080(4) -0.0001(3) 0.0051(3) -0.0016(3)
C29A 0.0123(4) 0.0107(4) 0.0077(4) 0.0006(3) 0.0046(3) -0.0007(3)
C29B 0.0124(4) 0.0103(4) 0.0086(4) -0.0005(3) 0.0049(3) -0.0016(3)
O29 0.0151(3) 0.0141(3) 0.0057(3) -0.0004(2) 0.0038(3) 0.0023(2)
S23 0.01502(12) 0.01990(12) 0.00971(11) 0.00165(8) 0.00246(9) 0.00458(9)
C21C 0.0149(4) 0.0187(5) 0.0139(4) 0.0019(4) 0.0063(4) 0.0028(4)
C22C 0.0162(5) 0.0188(5) 0.0172(5) 0.0036(4) 0.0051(4) 0.0039(4)
C23C 0.0221(5) 0.0210(5) 0.0304(6) -0.0004(4) 0.0098(5) 0.0048(4)
S27 0.02085(12) 0.01369(11) 0.01299(11) -0.00068(8) 0.00892(9) 0.00419(9)
C24C 0.0194(5) 0.0157(5) 0.0153(5) -0.0001(4) 0.0063(4) 0.0050(4)
C25C 0.0302(6) 0.0169(5) 0.0207(5) 0.0027(4) 0.0080(5) -0.0042(4)
C26C 0.0498(8) 0.0188(5) 0.0240(6) 0.0048(4) 0.0095(6) 0.0007(5)

loop_
_atom_type_symbol
_atom_type_description
_atom_type_scat_dispersion_real
_atom_type_scat_dispersion_imag
_atom_type_scat_source
C C 0.0033 0.0016 'International Tables Vol C Tables 4.2.6.8 and 6.1.1.4'
H H 0.0000 0.0000 'International Tables Vol C Tables 4.2.6.8 and 6.1.1.4'
B B 0.0013 0.0007 'International Tables Vol C Tables 4.2.6.8 and 6.1.1.4'
O O 0.0106 0.0060 'International Tables Vol C Tables 4.2.6.8 and 6.1.1.4'
S S 0.1246 0.1234 'International Tables Vol C Tables 4.2.6.8 and 6.1.1.4'

loop_
_geom_angle_atom_site_label_1
_geom_angle_atom_site_label_2
_geom_angle_atom_site_label_3
_geom_angle
_geom_angle_site_symmetry_1
_geom_angle_site_symmetry_3
O1 B1 O19 107.64(8) . .
O1 B1 O11 107.42(8) . .
O19 B1 O11 113.56(7) . .
O1 B1 O9 113.59(7) . .
O19 B1 O9 107.35(8) . .
O11 B1 O9 107.43(8) . .
C1 O1 B1 118.81(7) . .
O1 C1 C2 118.90(8) . .
O1 C1 C9A 120.53(8) . .
C2 C1 C9A 120.57(8) . .
C3 C2 C1 120.66(9) . .
C3 C2 H2 119.7 . .
C1 C2 H2 119.7 . .
C2 C3 C3A 120.51(8) . .
C2 C3 S3 122.66(7) . .
C3A C3 S3 116.81(7) . .
C4 C3A C9B 118.81(9) . .
C4 C3A C3 122.80(8) . .
C9B C3A C3 118.38(8) . .
C5 C4 C3A 120.71(9) . .
C5 C4 H4 119.6 . .
C3A C4 H4 119.6 . .
C6 C5 C4 120.78(9) . .
C6 C5 H5 119.6 . .
C4 C5 H5 119.6 . .
C5 C6 C6A 120.92(9) . .
C5 C6 H6 119.5 . .
C6A C6 H6 119.5 . .
C6 C6A C9B 118.31(8) . .
C6 C6A C7 123.26(8) . .
C9B C6A C7 118.41(8) . .
C8 C7 C6A 120.94(8) . .
C8 C7 S7 122.72(7) . .
C6A C7 S7 116.33(7) . .
C7 C8 C9 120.22(8) . .
C7 C8 H8 119.9 . .
C9 C8 H8 119.9 . .
O9 C9 C8 119.17(8) . .
O9 C9 C9A 120.20(8) . .
C8 C9 C9A 120.62(8) . .
C9 C9A C1 120.05(8) . .
C9 C9A C9B 120.19(8) . .
C1 C9A C9B 119.71(8) . .
C3A C9B C9A 120.11(8) . .
C3A C9B C6A 120.43(8) . .
C9A C9B C6A 119.47(8) . .
C9 O9 B1 119.09(7) . .
C3 S3 C1C 103.42(4) . .
C2C C1C S3 109.58(6) . .
C2C C1C H1A 109.8 . .
S3 C1C H1A 109.8 . .
C2C C1C H1B 109.8 . .
S3 C1C H1B 109.8 . .
H1A C1C H1B 108.2 . .
C1C C2C C3C 111.07(8) . .
C1C C2C H2A 109.4 . .
C3C C2C H2A 109.4 . .
C1C C2C H2B 109.4 . .
C3C C2C H2B 109.4 . .
H2A C2C H2B 108.0 . .
C2C C3C H3A 109.5 . .
C2C C3C H3B 109.5 . .
H3A C3C H3B 109.5 . .
C2C C3C H3C 109.5 . .
H3A C3C H3C 109.5 . .
H3B C3C H3C 109.5 . .
C7 S7 C4C 104.66(5) . .
C5C C4C S7 115.40(7) . .
C5C C4C H4A 108.4 . .
S7 C4C H4A 108.4 . .
C5C C4C H4B 108.4 . .
S7 C4C H4B 108.4 . .
H4A C4C H4B 107.5 . .
C6C C5C C4C 113.34(9) . .
C6C C5C H5A 108.9 . .
C4C C5C H5A 108.9 . .
C6C C5C H5B 108.9 . .
C4C C5C H5B 108.9 . .
H5A C5C H5B 107.7 . .
C5C C6C H6A 109.5 . .
C5C C6C H6B 109.5 . .
H6A C6C H6B 109.5 . .
C5C C6C H6C 109.5 . .
H6A C6C H6C 109.5 . .
H6B C6C H6C 109.5 . .
C11 O11 B1 118.60(7) . .
O11 C11 C12 119.10(8) . .
O11 C11 C19A 120.30(8) . .
C12 C11 C19A 120.60(8) . .
C13 C12 C11 120.35(8) . .
C13 C12 H12 119.8 . .
C11 C12 H12 119.8 . .
C12 C13 C13A 120.94(8) . .
C12 C13 S13 122.72(7) . .
C13A C13 S13 116.33(7) . .
C14 C13A C19B 118.29(8) . .
C14 C13A C13 123.38(9) . .
C19B C13A C13 118.31(8) . .
C15 C14 C13A 121.02(9) . .
C15 C14 H14 119.5 . .
C13A C14 H14 119.5 . .
C14 C15 C16 120.70(9) . .
C14 C15 H15 119.7 . .
C16 C15 H15 119.7 . .
C15 C16 C16A 120.66(9) . .
C15 C16 H16 119.7 . .
C16A C16 H16 119.7 . .
C16 C16A C19B 118.90(9) . .
C16 C16A C17 122.56(8) . .
C19B C16A C17 118.53(8) . .
C18 C17 C16A 120.67(8) . .
C18 C17 S17 123.17(7) . .
C16A C17 S17 116.15(7) . .
C17 C18 C19 120.35(8) . .
C17 C18 H18 119.8 . .
C19 C18 H18 119.8 . .
O19 C19 C18 119.01(8) . .
O19 C19 C19A 120.25(8) . .
C18 C19 C19A 120.74(8) . .
C11 C19A C19 120.04(8) . .
C11 C19A C19B 119.99(8) . .
C19 C19A C19B 119.90(8) . .
C19A C19B C16A 119.81(8) . .
C19A C19B C13A 119.76(8) . .
C16A C19B C13A 120.43(8) . .
C19 O19 B1 118.63(7) . .
C13 S13 C11C 104.38(5) . .
C12C C11C S13 115.35(7) . .
C12C C11C H11A 108.4 . .
S13 C11C H11A 108.4 . .
C12C C11C H11B 108.4 . .
S13 C11C H11B 108.4 . .
H11A C11C H11B 107.5 . .
C13C C12C C11C 112.71(9) . .
C13C C12C H12A 109.0 . .
C11C C12C H12A 109.0 . .
C13C C12C H12B 109.0 . .
C11C C12C H12B 109.0 . .
H12A C12C H12B 107.8 . .
C12C C13C H13A 109.5 . .
C12C C13C H13B 109.5 . .
H13A C13C H13B 109.5 . .
C12C C13C H13C 109.5 . .
H13A C13C H13C 109.5 . .
H13B C13C H13C 109.5 . .
C17 S17 C14C 104.16(4) . .
C15C C14C S17 107.54(7) . .
C15C C14C H14A 110.2 . .
S17 C14C H14A 110.2 . .
C15C C14C H14B 110.2 . .
S17 C14C H14B 110.2 . .
H14A C14C H14B 108.5 . .
C16C C15C C14C 111.50(9) . .
C16C C15C H15A 109.3 . .
C14C C15C H15A 109.3 . .
C16C C15C H15B 109.3 . .
C14C C15C H15B 109.3 . .
H15A C15C H15B 108.0 . .
C15C C16C H16A 109.5 . .
C15C C16C H16B 109.5 . .
H16A C16C H16B 109.5 . .
C15C C16C H16C 109.5 . .
H16A C16C H16C 109.5 . .
H16B C16C H16C 109.5 . .
O21 B2 O21 108.93(10) 2_655 .
O21 B2 O29 113.34(3) 2_655 2_655
O21 B2 O29 106.82(4) . 2_655
O21 B2 O29 106.82(4) 2_655 .
O21 B2 O29 113.34(3) . .
O29 B2 O29 107.72(10) 2_655 .
C21 O21 B2 119.49(7) . .
O21 C21 C22 119.36(8) . .
O21 C21 C29A 120.37(8) . .
C22 C21 C29A 120.27(8) . .
C23 C22 C21 120.53(8) . .
C23 C22 H22 119.7 . .
C21 C22 H22 119.7 . .
C22 C23 C23A 120.77(8) . .
C22 C23 S23 123.08(7) . .
C23A C23 S23 116.15(7) . .
C24 C23A C29B 118.77(8) . .
C24 C23A C23 122.79(8) . .
C29B C23A C23 118.42(8) . .
C25 C24 C23A 120.83(9) . .
C25 C24 H24 119.6 . .
C23A C24 H24 119.6 . .
C26 C25 C24 120.63(9) . .
C26 C25 H25 119.7 . .
C24 C25 H25 119.7 . .
C25 C26 C26A 120.89(9) . .
C25 C26 H26 119.6 . .
C26A C26 H26 119.6 . .
C26 C26A C29B 118.53(8) . .
C26 C26A C27 123.06(8) . .
C29B C26A C27 118.38(8) . .
C28 C27 C26A 120.86(8) . .
C28 C27 S27 122.52(7) . .
C26A C27 S27 116.62(7) . .
C27 C28 C29 120.39(8) . .
C27 C28 H28 119.8 . .
C29 C28 H28 119.8 . .
O29 C29 C28 119.08(8) . .
O29 C29 C29A 120.37(8) . .
C28 C29 C29A 120.55(8) . .
C29 C29A C21 119.91(8) . .
C29 C29A C29B 120.00(8) . .
C21 C29A C29B 120.00(8) . .
C23A C29B C29A 119.91(8) . .
C23A C29B C26A 120.32(8) . .
C29A C29B C26A 119.76(8) . .
C29 O29 B2 120.20(6) . .
C23 S23 C21C 104.05(4) . .
C22C C21C S23 108.42(7) . .
C22C C21C H21A 110.0 . .
S23 C21C H21A 110.0 . .
C22C C21C H21B 110.0 . .
S23 C21C H21B 110.0 . .
H21A C21C H21B 108.4 . .
C21C C22C C23C 111.29(8) . .
C21C C22C H22A 109.4 . .
C23C C22C H22A 109.4 . .
C21C C22C H22B 109.4 . .
C23C C22C H22B 109.4 . .
H22A C22C H22B 108.0 . .
C22C C23C H23A 109.5 . .
C22C C23C H23B 109.5 . .
H23A C23C H23B 109.5 . .
C22C C23C H23C 109.5 . .
H23A C23C H23C 109.5 . .
H23B C23C H23C 109.5 . .
C27 S27 C24C 104.82(4) . .
C25C C24C S27 113.69(7) . .
C25C C24C H24A 108.8 . .
S27 C24C H24A 108.8 . .
C25C C24C H24B 108.8 . .
S27 C24C H24B 108.8 . .
H24A C24C H24B 107.7 . .
C24C C25C C26C 112.07(10) . .
C24C C25C H25A 109.2 . .
C26C C25C H25A 109.2 . .
C24C C25C H25B 109.2 . .
C26C C25C H25B 109.2 . .
H25A C25C H25B 107.9 . .
C25C C26C H26A 109.5 . .
C25C C26C H26B 109.5 . .
H26A C26C H26B 109.5 . .
C25C C26C H26C 109.5 . .
H26A C26C H26C 109.5 . .
H26B C26C H26C 109.5 . .

loop_
_geom_bond_atom_site_label_1
_geom_bond_atom_site_label_2
_geom_bond_distance
_geom_bond_site_symmetry_2
B1 O1 1.4585(12) .
B1 O19 1.4587(12) .
B1 O11 1.4771(12) .
B1 O9 1.4786(12) .
O1 C1 1.3400(10) .
C1 C2 1.3949(13) .
C1 C9A 1.4110(13) .
C2 C3 1.3885(12) .
C2 H2 0.9500 .
C3 C3A 1.4446(13) .
C3 S3 1.7503(9) .
C3A C4 1.4082(12) .
C3A C9B 1.4207(12) .
C4 C5 1.3881(13) .
C4 H4 0.9500 .
C5 C6 1.3874(13) .
C5 H5 0.9500 .
C6 C6A 1.4114(12) .
C6 H6 0.9500 .
C6A C9B 1.4280(12) .
C6A C7 1.4412(12) .
C7 C8 1.3842(12) .
C7 S7 1.7564(9) .
C8 C9 1.4010(12) .
C8 H8 0.9500 .
C9 O9 1.3317(10) .
C9 C9A 1.4049(12) .
C9A C9B 1.4216(12) .
S3 C1C 1.8108(10) .
C1C C2C 1.5220(13) .
C1C H1A 0.9900 .
C1C H1B 0.9900 .
C2C C3C 1.5276(14) .
C2C H2A 0.9900 .
C2C H2B 0.9900 .
C3C H3A 0.9800 .
C3C H3B 0.9800 .
C3C H3C 0.9800 .
S7 C4C 1.8119(10) .
C4C C5C 1.5299(15) .
C4C H4A 0.9900 .
C4C H4B 0.9900 .
C5C C6C 1.5195(15) .
C5C H5A 0.9900 .
C5C H5B 0.9900 .
C6C H6A 0.9800 .
C6C H6B 0.9800 .
C6C H6C 0.9800 .
O11 C11 1.3296(10) .
C11 C12 1.4039(13) .
C11 C19A 1.4067(12) .
C12 C13 1.3810(12) .
C12 H12 0.9500 .
C13 C13A 1.4420(13) .
C13 S13 1.7637(9) .
C13A C14 1.4079(12) .
C13A C19B 1.4292(13) .
C14 C15 1.3886(14) .
C14 H14 0.9500 .
C15 C16 1.3915(14) .
C15 H15 0.9500 .
C16 C16A 1.4048(12) .
C16 H16 0.9500 .
C16A C19B 1.4216(12) .
C16A C17 1.4456(13) .
C17 C18 1.3865(12) .
C17 S17 1.7451(9) .
C18 C19 1.3955(12) .
C18 H18 0.9500 .
C19 O19 1.3385(10) .
C19 C19A 1.4117(12) .
C19A C19B 1.4191(12) .
S13 C11C 1.8109(10) .
C11C C12C 1.5292(14) .
C11C H11A 0.9900 .
C11C H11B 0.9900 .
C12C C13C 1.5256(14) .
C12C H12A 0.9900 .
C12C H12B 0.9900 .
C13C H13A 0.9800 .
C13C H13B 0.9800 .
C13C H13C 0.9800 .
S17 C14C 1.8072(10) .
C14C C15C 1.5220(13) .
C14C H14A 0.9900 .
C14C H14B 0.9900 .
C15C C16C 1.5196(15) .
C15C H15A 0.9900 .
C15C H15B 0.9900 .
C16C H16A 0.9800 .
C16C H16B 0.9800 .
C16C H16C 0.9800 .
B2 O21 1.4606(10) 2_655
B2 O21 1.4606(10) .
B2 O29 1.4782(10) 2_655
B2 O29 1.4782(10) .
O21 C21 1.3416(10) .
C21 C22 1.3983(12) .
C21 C29A 1.4134(12) .
C22 C23 1.3889(12) .
C22 H22 0.9500 .
C23 C23A 1.4428(13) .
C23 S23 1.7479(9) .
C23A C24 1.4099(12) .
C23A C29B 1.4206(12) .
C24 C25 1.3879(13) .
C24 H24 0.9500 .
C25 C26 1.3878(13) .
C25 H25 0.9500 .
C26 C26A 1.4112(12) .
C26 H26 0.9500 .
C26A C29B 1.4263(12) .
C26A C27 1.4400(12) .
C27 C28 1.3849(12) .
C27 S27 1.7581(9) .
C28 C29 1.4020(12) .
C28 H28 0.9500 .
C29 O29 1.3299(10) .
C29 C29A 1.4051(12) .
C29A C29B 1.4223(12) .
S23 C21C 1.8086(10) .
C21C C22C 1.5232(13) .
C21C H21A 0.9900 .
C21C H21B 0.9900 .
C22C C23C 1.5258(14) .
C22C H22A 0.9900 .
C22C H22B 0.9900 .
C23C H23A 0.9800 .
C23C H23B 0.9800 .
C23C H23C 0.9800 .
S27 C24C 1.8078(10) .
C24C C25C 1.5214(15) .
C24C H24A 0.9900 .
C24C H24B 0.9900 .
C25C C26C 1.5282(14) .
C25C H25A 0.9900 .
C25C H25B 0.9900 .
C26C H26A 0.9800 .
C26C H26B 0.9800 .
C26C H26C 0.9800 .

loop_
_geom_torsion_atom_site_label_1
_geom_torsion_atom_site_label_2
_geom_torsion_atom_site_label_3
_geom_torsion_atom_site_label_4
_geom_torsion
_geom_torsion_site_symmetry_1
O19 B1 O1 C1 149.16(8) .
O11 B1 O1 C1 -88.21(9) .
O9 B1 O1 C1 30.44(12) .
B1 O1 C1 C2 164.26(8) .
B1 O1 C1 C9A -15.51(13) .
O1 C1 C2 C3 177.87(8) .
C9A C1 C2 C3 -2.36(14) .
C1 C2 C3 C3A 0.69(14) .
C1 C2 C3 S3 179.13(7) .
C2 C3 C3A C4 -177.72(9) .
S3 C3 C3A C4 3.76(12) .
C2 C3 C3A C9B 1.39(13) .
S3 C3 C3A C9B -177.14(7) .
C9B C3A C4 C5 1.47(14) .
C3 C3A C4 C5 -179.43(9) .
C3A C4 C5 C6 -0.18(15) .
C4 C5 C6 C6A -0.24(15) .
C5 C6 C6A C9B -0.64(14) .
C5 C6 C6A C7 -179.28(9) .
C6 C6A C7 C8 174.84(9) .
C9B C6A C7 C8 -3.80(13) .
C6 C6A C7 S7 -6.58(12) .
C9B C6A C7 S7 174.78(7) .
C6A C7 C8 C9 3.07(14) .
S7 C7 C8 C9 -175.41(7) .
C7 C8 C9 O9 179.36(8) .
C7 C8 C9 C9A 0.55(14) .
O9 C9 C9A C1 0.48(13) .
C8 C9 C9A C1 179.28(8) .
O9 C9 C9A C9B 177.82(8) .
C8 C9 C9A C9B -3.38(14) .
O1 C1 C9A C9 -0.97(13) .
C2 C1 C9A C9 179.26(8) .
O1 C1 C9A C9B -178.32(8) .
C2 C1 C9A C9B 1.91(14) .
C4 C3A C9B C9A 177.33(8) .
C3 C3A C9B C9A -1.81(13) .
C4 C3A C9B C6A -2.36(13) .
C3 C3A C9B C6A 178.50(8) .
C9 C9A C9B C3A -177.14(8) .
C1 C9A C9B C3A 0.20(13) .
C9 C9A C9B C6A 2.55(13) .
C1 C9A C9B C6A 179.90(8) .
C6 C6A C9B C3A 1.95(13) .
C7 C6A C9B C3A -179.34(8) .
C6 C6A C9B C9A -177.75(8) .
C7 C6A C9B C9A 0.96(13) .
C8 C9 O9 B1 -162.54(8) .
C9A C9 O9 B1 16.28(12) .
O1 B1 O9 C9 -31.04(12) .
O19 B1 O9 C9 -149.91(7) .
O11 B1 O9 C9 87.61(9) .
C2 C3 S3 C1C 0.36(9) .
C3A C3 S3 C1C 178.85(7) .
C3 S3 C1C C2C 174.52(7) .
S3 C1C C2C C3C -177.16(7) .
C8 C7 S7 C4C 6.06(9) .
C6A C7 S7 C4C -172.49(7) .
C7 S7 C4C C5C 73.88(8) .
S7 C4C C5C C6C 66.54(11) .
O1 B1 O11 C11 -151.49(7) .
O19 B1 O11 C11 -32.59(12) .
O9 B1 O11 C11 85.96(9) .
B1 O11 C11 C12 -162.97(8) .
B1 O11 C11 C19A 16.26(12) .
O11 C11 C12 C13 179.16(8) .
C19A C11 C12 C13 -0.07(14) .
C11 C12 C13 C13A 1.83(14) .
C11 C12 C13 S13 -177.16(7) .
C12 C13 C13A C14 176.70(9) .
S13 C13 C13A C14 -4.24(13) .
C12 C13 C13A C19B -1.71(14) .
S13 C13 C13A C19B 177.35(7) .
C19B C13A C14 C15 -0.82(14) .
C13 C13A C14 C15 -179.23(9) .
C13A C14 C15 C16 0.32(16) .
C14 C15 C16 C16A -0.02(16) .
C15 C16 C16A C19B 0.25(15) .
C15 C16 C16A C17 179.12(9) .
C16 C16A C17 C18 -177.86(9) .
C19B C16A C17 C18 1.02(14) .
C16 C16A C17 S17 3.25(12) .
C19B C16A C17 S17 -177.88(7) .
C16A C17 C18 C19 -1.23(14) .
S17 C17 C18 C19 177.59(7) .
C17 C18 C19 O19 -179.57(8) .
C17 C18 C19 C19A 0.42(14) .
O11 C11 C19A C19 1.97(13) .
C12 C11 C19A C19 -178.81(8) .
O11 C11 C19A C19B 179.00(8) .
C12 C11 C19A C19B -1.78(14) .
O19 C19 C19A C11 -2.37(13) .
C18 C19 C19A C11 177.64(8) .
O19 C19 C19A C19B -179.41(8) .
C18 C19 C19A C19B 0.61(13) .
C11 C19A C19B C16A -177.83(8) .
C19 C19A C19B C16A -0.80(13) .
C11 C19A C19B C13A 1.86(13) .
C19 C19A C19B C13A 178.89(8) .
C16 C16A C19B C19A 178.92(9) .
C17 C16A C19B C19A 0.00(13) .
C16 C16A C19B C13A -0.77(14) .
C17 C16A C19B C13A -179.68(8) .
C14 C13A C19B C19A -178.64(8) .
C13 C13A C19B C19A -0.14(13) .
C14 C13A C19B C16A 1.05(13) .
C13 C13A C19B C16A 179.54(8) .
C18 C19 O19 B1 164.28(8) .
C19A C19 O19 B1 -15.70(12) .
O1 B1 O19 C19 150.95(8) .
O11 B1 O19 C19 32.18(11) .
O9 B1 O19 C19 -86.41(9) .
C12 C13 S13 C11C 4.32(9) .
C13A C13 S13 C11C -174.71(7) .
C13 S13 C11C C12C 76.16(8) .
S13 C11C C12C C13C 70.42(10) .
C18 C17 S17 C14C 1.73(9) .
C16A C17 S17 C14C -179.40(7) .
C17 S17 C14C C15C 175.41(7) .
S17 C14C C15C C16C -175.76(7) .
O21 B2 O21 C21 147.32(8) 2_655
O29 B2 O21 C21 -89.91(8) 2_655
O29 B2 O21 C21 28.56(11) .
B2 O21 C21 C22 164.02(7) .
B2 O21 C21 C29A -16.11(12) .
O21 C21 C22 C23 176.91(8) .
C29A C21 C22 C23 -2.97(14) .
C21 C22 C23 C23A 0.37(14) .
C21 C22 C23 S23 179.72(7) .
C22 C23 C23A C24 -176.56(9) .
S23 C23 C23A C24 4.05(12) .
C22 C23 C23A C29B 1.90(13) .
S23 C23 C23A C29B -177.49(7) .
C29B C23A C24 C25 1.43(14) .
C23 C23A C24 C25 179.89(9) .
C23A C24 C25 C26 -0.36(15) .
C24 C25 C26 C26A -0.20(15) .
C25 C26 C26A C29B -0.32(14) .
C25 C26 C26A C27 -178.38(9) .
C26 C26A C27 C28 175.83(9) .
C29B C26A C27 C28 -2.24(13) .
C26 C26A C27 S27 -3.96(12) .
C29B C26A C27 S27 177.97(7) .
C26A C27 C28 C29 1.64(14) .
S27 C27 C28 C29 -178.59(7) .
C27 C28 C29 O29 -179.99(8) .
C27 C28 C29 C29A 0.57(14) .
O29 C29 C29A C21 1.95(13) .
C28 C29 C29A C21 -178.62(8) .
O29 C29 C29A C29B 178.44(8) .
C28 C29 C29A C29B -2.13(13) .
O21 C21 C29A C29 -0.13(13) .
C22 C21 C29A C29 179.74(8) .
O21 C21 C29A C29B -176.62(8) .
C22 C21 C29A C29B 3.25(13) .
C24 C23A C29B C29A 176.94(8) .
C23 C23A C29B C29A -1.59(13) .
C24 C23A C29B C26A -1.94(13) .
C23 C23A C29B C26A 179.53(8) .
C29 C29A C29B C23A -177.42(8) .
C21 C29A C29B C23A -0.93(13) .
C29 C29A C29B C26A 1.47(13) .
C21 C29A C29B C26A 177.96(8) .
C26 C26A C29B C23A 1.40(13) .
C27 C26A C29B C23A 179.56(8) .
C26 C26A C29B C29A -177.48(8) .
C27 C26A C29B C29A 0.68(13) .
C28 C29 O29 B2 -166.96(8) .
C29A C29 O29 B2 12.48(13) .
O21 B2 O29 C29 -146.89(7) 2_655
O21 B2 O29 C29 -26.92(12) .
O29 B2 O29 C29 91.03(7) 2_655
C22 C23 S23 C21C 2.04(9) .
C23A C23 S23 C21C -178.59(7) .
C23 S23 C21C C22C 171.79(7) .
S23 C21C C22C C23C -174.08(7) .
C28 C27 S27 C24C 15.50(9) .
C26A C27 S27 C24C -164.72(7) .
C27 S27 C24C C25C 71.96(8) .
S27 C24C C25C C26C 171.24(7) .
